data_2005215
loop_
_publ_author_name
'Gunderman, B. J.'
'Squattrito, P. J.'

_publ_section_title
;
 Two Calcium Salts of <i>o</i>-Tolidine-6,6'-disulfonate
;
_journal_issue 8
_journal_name_full 'Acta Crystallographica Section C'
_journal_page_first 1896
_journal_page_last 1901
_journal_paper_doi 10.1107/S0108270196004957
_journal_volume 52
_journal_year 1996
_chemical_formula_iupac '[Ca (C14 H14 N2 O6 S2) (H2 O)4]'
_chemical_formula_moiety 'Ca 2+, C14 H14 N2 O6 S2 2-, 4H2O'
_chemical_formula_structural '[Ca (C14 H14 N2 O6 S2) (H2O)4]'
_chemical_formula_sum 'C14 H22 Ca N2 O10 S2'
_chemical_formula_weight 482.54
_chemical_name_systematic
;
calcium o-tolidine-6,6'-disulfonate tetrahydrate
;
_space_group_IT_number 14
_symmetry_cell_setting monoclinic
_symmetry_space_group_name_Hall '-P 2ybc'
_symmetry_space_group_name_H-M 'P 1 21/c 1'
_audit_creation_method 'from TEXRAY.INF file'
_cell_angle_alpha 90
_cell_angle_beta 94.29(3)
_cell_angle_gamma 90
_cell_formula_units_Z 4
_cell_length_a 9.003(3)
_cell_length_b 8.896(5)
_cell_length_c 24.832(4)
_cell_measurement_reflns_used 20
_cell_measurement_temperature 296
_cell_measurement_theta_max 19.6
_cell_measurement_theta_min 15.0
_cell_volume 1983.2(13)
_computing_cell_refinement 'MSC/AFC Diffractometer Control Software'
_computing_data_collection
;
MSC/AFC Diffractometer Control Software
(Molecular Structure Corporation, 1988)
;
_computing_data_reduction 'TEXSAN (Molecular Structure Corporation, 1993)'
_computing_publication_material TEXSAN
_computing_structure_refinement TEXSAN
_computing_structure_solution 'MITHRIL (Gilmore, 1983)'
_diffrn_ambient_temperature 296
_diffrn_measurement_device 'Rigaku AFC6S'
_diffrn_measurement_method \w
_diffrn_radiation_monochromator graphite
_diffrn_radiation_source 'X-ray tube'
_diffrn_radiation_type MoK\a
_diffrn_radiation_wavelength 0.7107
_diffrn_reflns_av_R_equivalents 0.034
_diffrn_reflns_av_sigmaI/netI 0.085
_diffrn_reflns_limit_h_max 10
_diffrn_reflns_limit_h_min 0
_diffrn_reflns_limit_k_max 10
_diffrn_reflns_limit_k_min 0
_diffrn_reflns_limit_l_max 29
_diffrn_reflns_limit_l_min -29
_diffrn_reflns_number 3967
_diffrn_reflns_theta_max 24.95
_diffrn_reflns_theta_min 1.65
_diffrn_standards_decay_% 0.05
_diffrn_standards_interval_count 150
_diffrn_standards_number 3
_exptl_absorpt_coefficient_mu 0.563
_exptl_absorpt_correction_type none
_exptl_crystal_colour tan
_exptl_crystal_density_diffrn 1.616
_exptl_crystal_density_meas ?
_exptl_crystal_description plate
_exptl_crystal_F_000 1008
_exptl_crystal_size_max 0.30
_exptl_crystal_size_mid 0.25
_exptl_crystal_size_min 0.10
_refine_diff_density_max 0.28
_refine_diff_density_min -0.41
_refine_ls_extinction_method none
_refine_ls_goodness_of_fit_obs 1.87
_refine_ls_hydrogen_treatment refxyz
_refine_ls_matrix_type full
_refine_ls_number_constraints 0
_refine_ls_number_parameters 328
_refine_ls_number_reflns 2343
_refine_ls_number_restraints 0
_refine_ls_R_factor_all 0.078
_refine_ls_R_factor_obs 0.036
_refine_ls_shift/esd_max 0.26
_refine_ls_structure_factor_coef F
_refine_ls_weighting_details 'w = 4F~o~^2^/\s^2^(F~o~^2^)'
_refine_ls_weighting_scheme calc
_refine_ls_wR_factor_all 0.068
_refine_ls_wR_factor_obs 0.037
_reflns_number_observed 2343
_reflns_number_total 3715
_reflns_observed_criterion I>3\s(I)
_cod_data_source_file bk1220.cif
_cod_data_source_block I
_cod_depositor_comments
;
The following automatic conversions were performed:

'_exptl_crystal_density_meas' value 'not measured' was changed to '?'
- the value is perceived as not measured.

Automatic conversion script
Id: cif_fix_values 3008 2015-01-20 13:52:24Z robertas 

The following automatic conversions were performed:

'_refine_ls_weighting_scheme' value 'w = 4F~o~^2^/\s^2^(F~o~^2^)' was
changed to 'calc'. New tag '_refine_ls_weighting_details' was
created. The value of the new tag was set to 'w =
4F~o~^2^/\s^2^(F~o~^2^)'.

Automatic conversion script
Id: cif_fix_values 3143 2015-03-26 13:38:13Z robertas 
;
_cod_original_cell_volume 1983.0(10)
_cod_original_sg_symbol_H-M 'P 21/c'
_cod_original_formula_sum 'C14 H22 Ca N2 O10 S2 '
_cod_database_code 2005215

loop_
_symmetry_equiv_pos_as_xyz
'   +x,   +y,   +z'
'   -x,1/2+y,1/2-z'
'   -x,   -y,   -z'
'   +x,1/2-y,1/2+z'

loop_
_atom_site_aniso_label
_atom_site_aniso_U_11
_atom_site_aniso_U_22
_atom_site_aniso_U_33
_atom_site_aniso_U_12
_atom_site_aniso_U_13
_atom_site_aniso_U_23
Ca(1) 0.0231(4) 0.0220(4) 0.0302(5) -0.0042(4) 0.0036(3) -0.0010(4)
S(1) 0.0221(5) 0.0215(5) 0.0263(5) -0.0029(4) 0.0015(4) 0.0017(5)
S(2) 0.0205(5) 0.0235(5) 0.0317(6) -0.0041(4) 0.0044(4) -0.0008(5)
O(1) 0.031(2) 0.028(2) 0.034(2) -0.0040(10) 0.0120(10) 0.0050(10)
O(2) 0.040(2) 0.022(2) 0.039(2) 0.0020(10) 0.0050(10) -0.0010(10)
O(3) 0.029(2) 0.034(2) 0.034(2) -0.0110(10) -0.0090(10) 0.0050(10)
O(4) 0.049(2) 0.033(2) 0.045(2) -0.006(2) 0.027(2) -0.003(2)
O(5) 0.0230(10) 0.034(2) 0.055(2) -0.0060(10) 0.0000(10) -0.019(2)
O(6) 0.048(2) 0.035(2) 0.044(2) 0.000(2) -0.005(2) 0.008(2)
O(7) 0.070(2) 0.044(2) 0.052(2) -0.022(2) 0.029(2) -0.010(2)
O(8) 0.046(2) 0.038(2) 0.043(2) 0.013(2) -0.006(2) -0.009(2)
O(9) 0.037(2) 0.027(2) 0.085(3) -0.006(2) -0.006(2) 0.013(2)
O(10) 0.031(2) 0.036(2) 0.067(2) -0.004(2) -0.001(2) 0.009(2)
N(1) 0.033(2) 0.039(3) 0.043(2) -0.011(2) 0.000(2) 0.015(2)
N(2) 0.036(2) 0.031(2) 0.055(3) -0.015(2) 0.000(2) -0.001(2)
C(1) 0.020(2) 0.022(2) 0.023(2) -0.001(2) 0.006(2) -0.003(2)
C(2) 0.020(2) 0.035(2) 0.024(2) 0.001(2) -0.003(2) -0.002(2)
C(3) 0.029(2) 0.022(2) 0.026(2) 0.000(2) 0.007(2) 0.001(2)
C(4) 0.024(2) 0.020(2) 0.026(2) -0.003(2) 0.008(2) -0.004(2)
C(5) 0.020(2) 0.025(2) 0.025(2) 0.000(2) 0.000(2) -0.002(2)
C(6) 0.020(2) 0.021(2) 0.023(2) -0.001(2) 0.004(2) -0.004(2)
C(7) 0.023(2) 0.026(2) 0.023(2) -0.004(2) 0.000(2) 0.003(2)
C(8) 0.027(2) 0.029(2) 0.035(3) 0.001(2) 0.006(2) -0.002(2)
C(9) 0.037(2) 0.022(2) 0.033(2) 0.000(2) 0.001(2) -0.001(2)
C(10) 0.028(2) 0.026(2) 0.031(2) -0.007(2) -0.005(2) 0.003(2)
C(11) 0.018(2) 0.033(3) 0.033(3) -0.006(2) 0.002(2) 0.000(2)
C(12) 0.024(2) 0.019(2) 0.027(2) -0.002(2) -0.001(2) -0.003(2)
C(13) 0.042(3) 0.045(3) 0.034(3) -0.002(3) -0.002(2) 0.012(2)
C(14) 0.052(4) 0.034(3) 0.076(5) -0.002(3) 0.007(3) -0.017(3)

loop_
_atom_site_label
_atom_site_fract_x
_atom_site_fract_y
_atom_site_fract_z
_atom_site_U_iso_or_equiv
_atom_site_thermal_displace_type
Ca(1) .70312(8) .18035(9) .98488(3) .0250(2) Uij
S(1) .0173(1) .3335(1) 1.07777(4) .0233(3) Uij
S(2) .4885(1) .0789(1) 1.10340(4) .0251(3) Uij
O(1) .1404(3) .3268(3) 1.0429(1) .0308(8) Uij
O(2) .0007(3) .4805(3) 1.1026(1) .0335(8) Uij
O(3) -0.1206(3) .2811(3) 1.0497(1) .0327(8) Uij
O(4) .5904(3) .0981(3) 1.0611(1) .0412(9) Uij
O(5) .3490(3) .0104(3) 1.0825(1) .0372(9) Uij
O(6) .5576(3) .0018(3) 1.1499(1) .043(1) Uij
O(7) .8866(5) .2262(4) .9202(2) .054(1) Uij
O(8) .8387(4) -.0506(4) 1.0113(1) .043(1) Uij
O(9) .6641(4) .4461(4) .9770(2) .050(1) Uij
O(10) .4422(3) .2335(4) .9613(2) .045(1) Uij
N(1) -0.1497(4) -.0981(5) 1.1955(2) .039(1) Uij
N(2) .6745(4) .6122(4) 1.1340(2) .041(1) Uij
C(1) .1966(4) .1965(4) 1.1602(2) .022(1) Uij
C(2) .2144(4) .0897(5) 1.2015(2) .027(1) Uij
C(3) .1020(4) -.0080(4) 1.2150(2) .025(1) Uij
C(4) -.0349(4) -.0001(4) 1.1850(2) .023(1) Uij
C(5) -.0543(4) .1030(5) 1.1429(2) .023(1) Uij
C(6) .0584(4) .2022(4) 1.1308(1) .021(1) Uij
C(7) .3232(4) .3025(4) 1.1515(2) .024(1) Uij
C(8) .3197(4) .4471(5) 1.1733(2) .030(1) Uij
C(9) .4351(4) .5503(5) 1.1706(2) .031(1) Uij
C(10) .5592(4) .5095(5) 1.1436(2) .029(1) Uij
C(11) .5669(4) .3667(5) 1.1221(2) .028(1) Uij
C(12) .4510(4) .2637(4) 1.1264(2) .023(1) Uij
C(13) .1238(5) -0.1154(6) 1.2616(2) .041(1) Uij
C(14) .4231(6) .7019(6) 1.1965(3) .054(2) Uij
H(1) .296(4) .082(4) 1.221(1) .026 Uij
H(2) -0.136(4) .110(4) 1.124(1) .0279 Uij
H(3) .228(4) .477(4) 1.189(1) .0359 Uij
H(4) .653(4) .341(4) 1.105(1) .0337 Uij
H(5) .212(5) -0.114(5) 1.275(2) .0485 Uij
H(6) .094(4) -0.217(5) 1.248(2) .0485 Uij
H(7) .057(4) -.081(5) 1.294(2) .0485 Uij
H(8) .336(5) .708(5) 1.224(2) .0643 Uij
H(9) .362(5) .761(5) 1.176(2) .0643 Uij
H(10) .500(5) .726(6) 1.216(2) .0643 Uij
H(11) -0.140(5) -0.134(5) 1.227(2) .0464 Uij
H(12) -0.221(5) -.067(6) 1.190(2) .0464 Uij
H(13) .690(5) .672(5) 1.158(2) .0491 Uij
H(14) .770(4) .575(5) 1.127(2) .0491 Uij
H(15) .915(6) .310(5) .916(2) .0648 Uij
H(16) .893(6) .195(6) .896(2) .0648 Uij
H(17) .897(5) -.059(5) 1.037(2) .0515 Uij
H(18) .849(5) -0.113(5) .991(2) .0515 Uij
H(19) .763(5) .518(5) .972(2) .0605 Uij
H(20) .615(6) .477(7) .969(3) .0605 Uij
H(21) .389(5) .282(5) .934(2) .0538 Uij
H(22) .376(5) .178(5) .967(2) .0538 Uij

loop_
_atom_type_symbol
_atom_type_scat_dispersion_real
_atom_type_scat_dispersion_imag
_atom_type_scat_source
C 0.002 0.002 'International Tables'
H 0.000 0.000 'International Tables'
O 0.008 0.006 'International Tables'
N 0.004 0.003 'International Tables'
S 0.110 0.124 'International Tables'
Ca 0.203 0.306 'International Tables'

loop_
_geom_angle_atom_site_label_1
_geom_angle_atom_site_label_2
_geom_angle_atom_site_label_3
_geom_angle_site_symmetry_1
_geom_angle_site_symmetry_2
_geom_angle_site_symmetry_3
_geom_angle
_geom_angle_publ_flag
O(3) Ca(1) O(4) 1_655 ? ? 82.90(10) yes
O(3) Ca(1) O(5) 1_655 ? 3_657 146.28(10) yes
O(3) Ca(1) O(7) 1_655 ? ? 86.00(10) yes
O(3) Ca(1) O(8) 1_655 ? ? 80.80(10) yes
O(3) Ca(1) O(9) 1_655 ? ? 76.50(10) yes
O(3) Ca(1) O(10) 1_655 ? ? 133.10(10) yes
O(4) Ca(1) O(5) ? ? 3_657 105.60(10) yes
O(4) Ca(1) O(7) ? ? ? 162.00(10) yes
O(4) Ca(1) O(8) ? ? ? 76.00(10) yes
O(4) Ca(1) O(9) ? ? ? 107.80(10) yes
O(4) Ca(1) O(10) ? ? ? 77.50(10) yes
O(5) Ca(1) O(7) 3_657 ? ? 76.40(10) yes
O(5) Ca(1) O(8) 3_657 ? ? 70.30(10) yes
O(5) Ca(1) O(9) 3_657 ? ? 128.30(10) yes
O(5) Ca(1) O(10) 3_657 ? ? 80.50(10) yes
O(7) Ca(1) O(8) ? ? ? 88.20(10) yes
O(7) Ca(1) O(9) ? ? ? 83.30(10) yes
O(7) Ca(1) O(10) ? ? ? 120.20(10) yes
O(8) Ca(1) O(9) ? ? ? 156.20(10) yes
O(8) Ca(1) O(10) ? ? ? 132.90(10) yes
O(9) Ca(1) O(10) ? ? ? 69.80(10) yes
O(1) S(1) O(2) ? ? ? 113.2(2) yes
O(1) S(1) O(3) ? ? ? 111.2(2) yes
O(1) S(1) C(6) ? ? ? 106.7(2) yes
O(2) S(1) O(3) ? ? ? 112.3(2) yes
O(2) S(1) C(6) ? ? ? 107.4(2) yes
O(3) S(1) C(6) ? ? ? 105.5(2) yes
O(4) S(2) O(5) ? ? ? 111.4(2) yes
O(4) S(2) O(6) ? ? ? 112.1(2) yes
O(4) S(2) C(12) ? ? ? 105.6(2) yes
O(5) S(2) O(6) ? ? ? 113.2(2) yes
O(5) S(2) C(12) ? ? ? 108.8(2) yes
O(6) S(2) C(12) ? ? ? 105.2(2) yes
Ca(1) O(3) S(1) ? 1_655 1_655 163.4(2) no
Ca(1) O(4) S(2) ? ? ? 163.5(2) no
Ca(1) O(5) S(2) ? 3_657 3_657 131.4(2) no
C(2) C(1) C(6) ? ? ? 117.2(3) no
C(2) C(1) C(7) ? ? ? 119.0(3) no
C(6) C(1) C(7) ? ? ? 123.8(3) no
C(1) C(2) C(3) ? ? ? 123.7(4) no
C(2) C(3) C(4) ? ? ? 118.0(4) no
C(2) C(3) C(13) ? ? ? 121.8(4) no
C(4) C(3) C(13) ? ? ? 120.2(4) no
N(1) C(4) C(3) ? ? ? 120.6(4) no
N(1) C(4) C(5) ? ? ? 120.1(4) no
C(3) C(4) C(5) ? ? ? 119.3(3) no
C(4) C(5) C(6) ? ? ? 121.8(4) no
S(1) C(6) C(1) ? ? ? 122.6(3) yes
S(1) C(6) C(5) ? ? ? 117.5(3) yes
C(1) C(6) C(5) ? ? ? 119.9(4) yes
C(1) C(7) C(8) ? ? ? 118.8(3) no
C(1) C(7) C(12) ? ? ? 124.7(3) no
C(8) C(7) C(12) ? ? ? 116.4(4) no
C(7) C(8) C(9) ? ? ? 123.4(4) no
C(8) C(9) C(10) ? ? ? 118.6(4) no
C(8) C(9) C(14) ? ? ? 119.6(4) no
C(10) C(9) C(14) ? ? ? 121.7(4) no
N(2) C(10) C(9) ? ? ? 122.5(4) no
N(2) C(10) C(11) ? ? ? 117.9(4) no
C(9) C(10) C(11) ? ? ? 119.4(4) no
C(10) C(11) C(12) ? ? ? 120.9(4) no
S(2) C(12) C(7) ? ? ? 123.7(3) yes
S(2) C(12) C(11) ? ? ? 114.8(3) yes
C(7) C(12) C(11) ? ? ? 121.2(4) yes

loop_
_geom_bond_atom_site_label_1
_geom_bond_atom_site_label_2
_geom_bond_site_symmetry_2
_geom_bond_distance
_geom_bond_publ_flag
Ca(1) O(3) 1_655 2.352(3) yes
Ca(1) O(4) ? 2.331(3) yes
Ca(1) O(5) 3_657 2.405(3) yes
Ca(1) O(7) ? 2.424(4) yes
Ca(1) O(8) ? 2.454(4) yes
Ca(1) O(9) ? 2.396(4) yes
Ca(1) O(10) ? 2.424(3) yes
S(1) O(1) ? 1.457(3) yes
S(1) O(2) ? 1.459(3) yes
S(1) O(3) ? 1.454(3) yes
S(1) C(6) ? 1.778(4) yes
S(2) O(4) ? 1.456(3) yes
S(2) O(5) ? 1.456(3) yes
S(2) O(6) ? 1.444(3) yes
S(2) C(12) ? 1.781(4) yes
N(1) C(4) ? 1.392(5) yes
N(2) C(10) ? 1.417(5) yes
C(1) C(2) ? 1.397(5) no
C(1) C(6) ? 1.396(5) no
C(1) C(7) ? 1.507(5) no
C(2) C(3) ? 1.393(5) no
C(3) C(4) ? 1.393(5) no
C(3) C(13) ? 1.503(6) no
C(4) C(5) ? 1.392(5) no
C(5) C(6) ? 1.394(5) no
C(7) C(8) ? 1.397(5) no
C(7) C(12) ? 1.392(5) no
C(8) C(9) ? 1.391(5) no
C(9) C(10) ? 1.393(5) no
C(9) C(14) ? 1.502(6) no
C(10) C(11) ? 1.382(5) no
C(11) C(12) ? 1.398(5) no

loop_
_geom_torsion_atom_site_label_1
_geom_torsion_atom_site_label_2
_geom_torsion_atom_site_label_3
_geom_torsion_atom_site_label_4
_geom_torsion_site_symmetry_1
_geom_torsion_site_symmetry_2
_geom_torsion_site_symmetry_3
_geom_torsion_site_symmetry_4
_geom_torsion
_geom_torsion_publ_flag
Ca(1) O(4) S(2) O(5) . . . . 69.8(7) no
Ca(1) O(4) S(2) O(6) . . . . -162.2(6) no
Ca(1) O(4) S(2) C(12) . . . . -48.2(7) no
Ca(1) O(5) S(2) O(4) . 3_657 3_657 3_657 -36.6(3) no
Ca(1) O(5) S(2) O(6) . 3_657 3_657 3_657 90.9(3) no
Ca(1) O(5) S(2) C(12) . 3_657 3_657 3_657 -152.5(2) no
S(1) O(3) Ca(1) O(5) . . . . 39.3(7) no
S(1) C(6) C(1) C(2) . . . . 179.0(3) no
S(1) C(6) C(1) C(7) . . . . 1.8(5) no
S(1) C(6) C(5) C(4) . . . . -177.5(3) no
S(2) O(4) Ca(1) O(3) . . . 1_655 110.4(7) no
S(2) O(4) Ca(1) O(5) . . . 3_657 -102.9(7) no
S(2) O(4) Ca(1) O(7) . . . . 163.1(5) no
S(2) O(4) Ca(1) O(8) . . . . -167.4(7) no
S(2) O(4) Ca(1) O(9) . . . . 37.0(7) no
S(2) O(4) Ca(1) O(10) . . . . -26.7(7) no
S(2) O(5) Ca(1) O(3) 3_657 3_657 . 1_655 -153.7(2) no
S(2) O(5) Ca(1) O(4) 3_657 3_657 . . -52.8(3) no
S(2) O(5) Ca(1) O(7) 3_657 3_657 . . 145.8(3) no
S(2) O(5) Ca(1) O(8) 3_657 3_657 . . -121.2(3) no
S(2) O(5) Ca(1) O(9) 3_657 3_657 . . 76.0(3) no
S(2) O(5) Ca(1) O(10) 3_657 3_657 . . 21.3(2) no
S(2) C(12) C(7) C(1) . . . . -3.1(5) no
S(2) C(12) C(7) C(8) . . . . 172.1(3) no
S(2) C(12) C(11) C(10) . . . . -173.2(3) no
O(1) S(1) C(6) C(1) . . . . 48.7(4) no
O(1) S(1) C(6) C(5) . . . . -131.9(3) no
O(2) S(1) C(6) C(1) . . . . -73.0(3) no
O(2) S(1) C(6) C(5) . . . . 106.4(3) no
O(3) S(1) C(6) C(1) . . . . 167.0(3) no
O(3) S(1) C(6) C(5) . . . . -13.5(3) no
O(4) S(2) C(12) C(7) . . . . 155.9(3) no
O(4) S(2) C(12) C(11) . . . . -29.8(4) no
O(5) S(2) C(12) C(7) . . . . 36.2(4) no
O(5) S(2) C(12) C(11) . . . . -149.5(3) no
O(6) S(2) C(12) C(7) . . . . -85.4(4) no
O(6) S(2) C(12) C(11) . . . . 88.9(3) no
N(1) C(4) C(3) C(2) . . . . 178.0(4) no
N(1) C(4) C(3) C(13) . . . . -4.3(6) no
N(1) C(4) C(5) C(6) . . . . -179.5(4) no
N(2) C(10) C(9) C(8) . . . . 173.2(4) no
N(2) C(10) C(9) C(14) . . . . -6.6(7) no
N(2) C(10) C(11) C(12) . . . . -174.9(4) no
C(1) C(2) C(3) C(4) . . . . 1.1(6) no
C(1) C(2) C(3) C(13) . . . . -176.6(4) no
C(1) C(6) C(5) C(4) . . . . 1.9(6) no
C(1) C(7) C(8) C(9) . . . . 175.7(4) no
C(1) C(7) C(12) C(11) . . . . -177.0(4) no
C(2) C(1) C(6) C(5) . . . . -0.4(5) no
C(2) C(1) C(7) C(8) . . . . -98.6(5) no
C(2) C(1) C(7) C(12) . . . . 76.4(5) no
C(2) C(3) C(4) C(5) . . . . 0.5(6) no
C(3) C(2) C(1) C(6) . . . . -1.1(6) no
C(3) C(2) C(1) C(7) . . . . 176.3(4) no
C(3) C(4) C(5) C(6) . . . . -2.0(6) no
C(5) C(4) C(3) C(13) . . . . 178.2(4) no
C(5) C(6) C(1) C(7) . . . . -177.7(4) no
C(6) C(1) C(7) C(8) . . . . 78.6(5) no
C(6) C(1) C(7) C(12) . . . . -106.3(5) no
C(7) C(8) C(9) C(10) . . . . 1.8(6) no
C(7) C(8) C(9) C(14) . . . . -178.3(4) no
C(7) C(12) C(11) C(10) . . . . 1.3(6) no
C(8) C(7) C(12) C(11) . . . . -1.8(6) no
C(8) C(9) C(10) C(11) . . . . -2.4(6) no
C(9) C(8) C(7) C(12) . . . . 0.3(6) no
C(9) C(10) C(11) C(12) . . . . 0.9(6) no
C(11) C(10) C(9) C(14) . . . . 177.8(4) no
